data_1531138
loop_
_publ_author_name
'Bowman, A.'
'Gregory, D.H.'

_publ_section_title
;
 Synthesis and characterisation of the ternary nitride, Sr2 Ta N3
;
_journal_name_full 'Journal of Alloys Compd.'
_journal_page_first 80
_journal_page_last 87
_journal_volume 348
_journal_year 2003
_chemical_formula_sum 'N3 Sr2 Ta'
_chemical_name_systematic 'Sr2 (Ta N3)'
_space_group_IT_number 15
_symmetry_space_group_name_Hall '-C 2yc'
_symmetry_space_group_name_H-M 'C 1 2/c 1'
_cell_angle_alpha 90
_cell_angle_beta 92.26
_cell_angle_gamma 90
_cell_formula_units_Z 8
_cell_length_a 5.9835
_cell_length_b 11.2832
_cell_length_c 12.5814
_cell_volume 848.748
_citation_journal_id_ASTM JALCEU
_cod_data_source_file Bowman_JALCEU_2003_1277.cif
_cod_data_source_block N3Sr2Ta1
_cod_original_cell_volume 848.7477
_cod_original_formula_sum 'N3 Sr2 Ta1'
_cod_database_code 1531138

loop_
_symmetry_equiv_pos_as_xyz
x,y,z
-x,y,-z+1/2
-x,-y,-z
x,-y,z-1/2
x+1/2,y+1/2,z
-x+1/2,y+1/2,-z+1/2
-x+1/2,-y+1/2,-z
x+1/2,-y+1/2,z-1/2

loop_
_atom_site_label
_atom_site_type_symbol
_atom_site_fract_x
_atom_site_fract_y
_atom_site_fract_z
_atom_site_occupancy
_atom_site_U_iso_or_equiv
Sr2 Sr+2 0.2407 0.2986 0.3578 1 0.0
N2 N-3 0.3412 0.34 0.1378 1 0.0
Ta1 Ta+5 0.2349 0.9992 0.3361 1 0.0
Sr1 Sr+2 0.2679 0.1136 0.0764 1 0.0
N3 N-3 0 0.0804 0.25 1 0.0
N4 N-3 0 0.4986 0.25 1 0.0
N1 N-3 0.2734 0.0901 0.4559 1 0.0
